data_2108308
loop_
_publ_author_name
'Mondal, Pradip Kumar'
'Shukla, Rahul'
'Biswas, Subha'
'Chopra, Deepak'

_publ_section_title
;
 Role of halogen-involved intermolecular interactions and existence of
 isostructurality in the crystal packing of ---CF~3~ and halogen (Cl or Br
 or I) substituted benzamides
;
_journal_coeditor_code AW5013
_journal_issue 6
_journal_name_full 'Acta Crystallographica Section B'
_journal_page_first
;
;
_journal_paper_doi 10.1107/S2052520618013422
_journal_volume 74
_journal_year 2018
_chemical_formula_sum 'C14 H9 Cl F3 N O'
_chemical_formula_weight 299.67
_space_group_crystal_system monoclinic
_space_group_IT_number 14
_space_group_name_Hall '-P 2ybc'
_space_group_name_H-M_alt 'P 1 21/c 1'
_symmetry_space_group_name_Hall '-P 2ybc'
_symmetry_space_group_name_H-M 'P 1 21/c 1'
_atom_sites_solution_hydrogens mixed
_audit_creation_method SHELXL-2016/6
_cell_angle_alpha 90
_cell_angle_beta 93.059(3)
_cell_angle_gamma 90
_cell_formula_units_Z 4
_cell_length_a 12.8325(10)
_cell_length_b 10.3856(8)
_cell_length_c 9.7379(8)
_cell_measurement_reflns_used 8230
_cell_measurement_temperature 104(2)
_cell_measurement_theta_max 29.69
_cell_measurement_theta_min 2.83
_cell_volume 1295.95(18)
_computing_cell_refinement 'Bruker SAINT'
_computing_data_collection 'Bruker APEX2'
_computing_data_reduction 'Bruker SAINT'
_computing_molecular_graphics 'Bruker SHELXTL'
_computing_publication_material 'Bruker SHELXTL'
_computing_structure_refinement 'SHELXL-2016/6 (Sheldrick, 2016)'
_computing_structure_solution 'SHELXT 2014/4 (Sheldrick, 2014)'
_diffrn_ambient_temperature 104(2)
_diffrn_measured_fraction_theta_full 1.000
_diffrn_measured_fraction_theta_max 0.998
_diffrn_measurement_device_type 'Bruker APEX-II CCD'
_diffrn_measurement_method '\f and \w scans'
_diffrn_radiation_type MoK\a
_diffrn_radiation_wavelength 0.71073
_diffrn_reflns_av_R_equivalents 0.0527
_diffrn_reflns_av_unetI/netI 0.0356
_diffrn_reflns_Laue_measured_fraction_full 1.000
_diffrn_reflns_Laue_measured_fraction_max 0.998
_diffrn_reflns_limit_h_max 17
_diffrn_reflns_limit_h_min -18
_diffrn_reflns_limit_k_max 14
_diffrn_reflns_limit_k_min -14
_diffrn_reflns_limit_l_max 13
_diffrn_reflns_limit_l_min -13
_diffrn_reflns_number 22891
_diffrn_reflns_point_group_measured_fraction_full 1.000
_diffrn_reflns_point_group_measured_fraction_max 0.998
_diffrn_reflns_theta_full 25.242
_diffrn_reflns_theta_max 30.088
_diffrn_reflns_theta_min 2.524
_exptl_absorpt_coefficient_mu 0.324
_exptl_absorpt_correction_T_max 0.8460
_exptl_absorpt_correction_T_min 0.7322
_exptl_absorpt_correction_type multi-scan
_exptl_absorpt_process_details 'SADABS 2014/4'
_exptl_crystal_density_diffrn 1.536
_exptl_crystal_description Plate
_exptl_crystal_F_000 608
_exptl_crystal_size_max 0.400
_exptl_crystal_size_mid 0.100
_exptl_crystal_size_min 0.060
_refine_diff_density_max 0.408
_refine_diff_density_min -0.308
_refine_diff_density_rms 0.059
_refine_ls_extinction_method none
_refine_ls_goodness_of_fit_ref 1.020
_refine_ls_hydrogen_treatment mixed
_refine_ls_matrix_type full
_refine_ls_number_parameters 213
_refine_ls_number_reflns 3808
_refine_ls_number_restraints 0
_refine_ls_restrained_S_all 1.020
_refine_ls_R_factor_all 0.0563
_refine_ls_R_factor_gt 0.0407
_refine_ls_shift/su_max 0.000
_refine_ls_shift/su_mean 0.000
_refine_ls_structure_factor_coef Fsqd
_refine_ls_weighting_details 'w=1/[\s^2^(Fo^2^)+(0.0502P)^2^+0.6888P] where P=(Fo^2^+2Fc^2^)/3'
_refine_ls_weighting_scheme calc
_refine_ls_wR_factor_gt 0.1014
_refine_ls_wR_factor_ref 0.1104
_reflns_Friedel_coverage 0.000
_reflns_number_gt 3069
_reflns_number_total 3808
_reflns_threshold_expression 'I > 2\s(I)'
_cod_data_source_file aw5013sup1.cif
_cod_data_source_block PC43
_cod_database_code 2108308
_shelx_shelxl_version_number 2016/6
_shelx_space_group_comment
;
The symmetry employed for this shelxl refinement is uniquely defined
by the following loop, which should always be used as a source of
symmetry information in preference to the above space-group names.
They are only intended as comments.
;
_shelx_estimated_absorpt_t_min 0.881
_shelx_estimated_absorpt_t_max 0.981

loop_
_space_group_symop_operation_xyz
'x, y, z'
'-x, y+1/2, -z+1/2'
'-x, -y, -z'
'x, -y-1/2, z-1/2'

loop_
_atom_site_label
_atom_site_type_symbol
_atom_site_fract_x
_atom_site_fract_y
_atom_site_fract_z
_atom_site_U_iso_or_equiv
_atom_site_adp_type
_atom_site_occupancy
_atom_site_site_symmetry_order
_atom_site_calc_flag
_atom_site_refinement_flags_posn
_atom_site_refinement_flags_adp
_atom_site_refinement_flags_occupancy
_atom_site_disorder_assembly
_atom_site_disorder_group
Cl1 Cl 0.47179(3) 0.84113(3) 0.44523(4) 0.02897(11) Uani 1 1 d . . . . .
F1A F -0.0221(3) 0.0274(3) 0.8219(5) 0.0627(11) Uani 0.731(16) 1 d . . P A 1
F2A F 0.0733(4) -0.1363(7) 0.8700(7) 0.0821(19) Uani 0.731(16) 1 d . . P A 1
F3A F -0.0479(2) -0.1476(4) 0.7131(6) 0.0624(10) Uani 0.731(16) 1 d . . P A 1
F1B F -0.0368(8) 0.0148(14) 0.8060(13) 0.083(4) Uani 0.269(16) 1 d . . P A 2
F2B F 0.0860(10) -0.083(2) 0.9013(14) 0.086(4) Uani 0.269(16) 1 d . . P A 2
F3B F -0.016(2) -0.1807(17) 0.7665(19) 0.099(7) Uani 0.269(16) 1 d . . P A 2
O1 O 0.28315(8) 0.29984(10) 0.70997(10) 0.0233(2) Uani 1 1 d . . . . .
N1 N 0.28617(9) 0.31962(11) 0.47756(12) 0.0185(2) Uani 1 1 d . . . . .
H1 H 0.2802(14) 0.2804(19) 0.4042(19) 0.026(5) Uiso 1 1 d . . . . .
C1 C 0.21837(10) 0.12398(12) 0.57572(13) 0.0186(3) Uani 1 1 d . . . . .
C2 C 0.24188(13) 0.03871(13) 0.47131(14) 0.0259(3) Uani 1 1 d . . . . .
H2 H 0.289997 0.062895 0.405100 0.031 Uiso 1 1 calc R U . . .
C3 C 0.19481(15) -0.08178(14) 0.46425(16) 0.0329(4) Uani 1 1 d . . . . .
H3 H 0.211218 -0.139883 0.393221 0.039 Uiso 1 1 calc R U . . .
C4 C 0.12414(14) -0.11797(14) 0.55988(17) 0.0316(3) Uani 1 1 d . . . . .
H4 H 0.091381 -0.199957 0.553952 0.038 Uiso 1 1 calc R U . . .
C5 C 0.10177(11) -0.03314(14) 0.66438(16) 0.0257(3) Uani 1 1 d . . . . .
C6 C 0.14900(11) 0.08690(13) 0.67345(14) 0.0211(3) Uani 1 1 d . . . . .
H6 H 0.134024 0.143722 0.746265 0.025 Uiso 1 1 calc R U . . .
C7 C 0.26620(10) 0.25486(12) 0.59350(13) 0.0178(2) Uani 1 1 d . . . . .
C8 C 0.32898(10) 0.44565(12) 0.47321(13) 0.0176(2) Uani 1 1 d . . . . .
C9 C 0.39212(10) 0.47530(13) 0.36527(13) 0.0195(3) Uani 1 1 d . . . . .
H9 H 0.405719 0.411646 0.298485 0.023 Uiso 1 1 calc R U . . .
C10 C 0.43528(11) 0.59762(13) 0.35491(14) 0.0213(3) Uani 1 1 d . . . . .
H10 H 0.478028 0.618296 0.281319 0.026 Uiso 1 1 calc R U . . .
C12 C 0.35114(11) 0.66145(13) 0.56067(14) 0.0216(3) Uani 1 1 d . . . . .
H12 H 0.337493 0.725548 0.626949 0.026 Uiso 1 1 calc R U . . .
C11 C 0.41479(11) 0.68865(13) 0.45383(14) 0.0210(3) Uani 1 1 d . . . . .
C13 C 0.30738(11) 0.53934(12) 0.56998(14) 0.0202(3) Uani 1 1 d . . . . .
H13 H 0.262909 0.519959 0.642132 0.024 Uiso 1 1 calc R U . . .
C14 C 0.02873(14) -0.07127(17) 0.7714(2) 0.0388(4) Uani 1 1 d . . . . .

loop_
_atom_site_aniso_label
_atom_site_aniso_U_11
_atom_site_aniso_U_22
_atom_site_aniso_U_33
_atom_site_aniso_U_23
_atom_site_aniso_U_13
_atom_site_aniso_U_12
Cl1 0.0326(2) 0.02148(17) 0.0334(2) 0.00072(13) 0.00789(15) -0.00686(13)
F1A 0.078(2) 0.0400(14) 0.075(2) -0.0029(14) 0.0523(17) -0.0159(15)
F2A 0.0431(17) 0.124(4) 0.080(3) 0.083(3) 0.0130(16) 0.013(2)
F3A 0.0376(13) 0.0609(15) 0.089(2) 0.0120(15) 0.0073(12) -0.0250(10)
F1B 0.038(4) 0.143(10) 0.068(5) 0.057(6) 0.010(3) 0.053(5)
F2B 0.059(4) 0.158(12) 0.042(4) 0.047(6) 0.006(3) -0.039(6)
F3B 0.151(13) 0.071(7) 0.082(8) -0.026(6) 0.053(9) -0.086(8)
O1 0.0374(6) 0.0201(4) 0.0125(4) 0.0000(3) 0.0025(4) -0.0032(4)
N1 0.0281(6) 0.0156(5) 0.0120(5) -0.0007(4) 0.0018(4) 0.0002(4)
C1 0.0244(6) 0.0150(5) 0.0162(6) 0.0019(4) -0.0018(5) 0.0012(5)
C2 0.0416(8) 0.0184(6) 0.0178(6) 0.0014(5) 0.0027(6) 0.0021(6)
C3 0.0564(10) 0.0166(6) 0.0253(7) -0.0024(5) -0.0018(7) 0.0008(6)
C4 0.0424(9) 0.0183(6) 0.0329(8) 0.0032(6) -0.0081(7) -0.0046(6)
C5 0.0242(7) 0.0225(7) 0.0299(7) 0.0069(5) -0.0031(6) -0.0021(5)
C6 0.0225(6) 0.0199(6) 0.0209(6) 0.0020(5) 0.0003(5) 0.0008(5)
C7 0.0222(6) 0.0161(5) 0.0152(6) 0.0008(4) 0.0020(5) 0.0020(5)
C8 0.0215(6) 0.0164(5) 0.0150(6) 0.0021(4) 0.0012(5) 0.0012(5)
C9 0.0242(6) 0.0212(6) 0.0133(6) -0.0001(5) 0.0020(5) 0.0020(5)
C10 0.0231(6) 0.0246(6) 0.0165(6) 0.0033(5) 0.0034(5) 0.0003(5)
C12 0.0272(7) 0.0182(6) 0.0196(6) -0.0013(5) 0.0033(5) 0.0017(5)
C11 0.0225(6) 0.0179(6) 0.0226(7) 0.0028(5) 0.0014(5) -0.0015(5)
C13 0.0257(7) 0.0177(6) 0.0176(6) 0.0008(5) 0.0055(5) 0.0012(5)
C14 0.0320(8) 0.0330(8) 0.0520(11) 0.0127(8) 0.0071(8) -0.0067(7)

loop_
_atom_type_symbol
_atom_type_description
_atom_type_scat_dispersion_real
_atom_type_scat_dispersion_imag
_atom_type_scat_source
C C 0.0033 0.0016 'International Tables Vol C Tables 4.2.6.8 and 6.1.1.4'
H H 0.0000 0.0000 'International Tables Vol C Tables 4.2.6.8 and 6.1.1.4'
N N 0.0061 0.0033 'International Tables Vol C Tables 4.2.6.8 and 6.1.1.4'
O O 0.0106 0.0060 'International Tables Vol C Tables 4.2.6.8 and 6.1.1.4'
F F 0.0171 0.0103 'International Tables Vol C Tables 4.2.6.8 and 6.1.1.4'
Cl Cl 0.1484 0.1585 'International Tables Vol C Tables 4.2.6.8 and 6.1.1.4'

loop_
_geom_angle_atom_site_label_1
_geom_angle_atom_site_label_2
_geom_angle_atom_site_label_3
_geom_angle
C7 N1 C8 125.07(11)
C7 N1 H1 117.8(13)
C8 N1 H1 116.7(13)
C6 C1 C2 119.63(13)
C6 C1 C7 116.44(12)
C2 C1 C7 123.90(12)
C3 C2 C1 119.86(14)
C3 C2 H2 120.1
C1 C2 H2 120.1
C4 C3 C2 120.61(14)
C4 C3 H3 119.7
C2 C3 H3 119.7
C3 C4 C5 119.27(14)
C3 C4 H4 120.4
C5 C4 H4 120.4
C6 C5 C4 120.70(14)
C6 C5 C14 118.87(15)
C4 C5 C14 120.40(14)
C5 C6 C1 119.90(13)
C5 C6 H6 120.1
C1 C6 H6 120.1
O1 C7 N1 123.19(12)
O1 C7 C1 120.03(11)
N1 C7 C1 116.76(11)
C13 C8 C9 120.01(12)
C13 C8 N1 122.15(12)
C9 C8 N1 117.82(11)
C10 C9 C8 120.36(12)
C10 C9 H9 119.8
C8 C9 H9 119.8
C11 C10 C9 118.79(12)
C11 C10 H10 120.6
C9 C10 H10 120.6
C11 C12 C13 119.39(12)
C11 C12 H12 120.3
C13 C12 H12 120.3
C10 C11 C12 121.63(12)
C10 C11 Cl1 119.31(10)
C12 C11 Cl1 119.05(11)
C12 C13 C8 119.79(12)
C12 C13 H13 120.1
C8 C13 H13 120.1
F3B C14 F1B 109.1(9)
F2A C14 F1A 109.7(4)
F2A C14 F3A 106.8(3)
F1A C14 F3A 104.3(3)
F3B C14 F2B 99.6(9)
F1B C14 F2B 98.1(9)
F3B C14 C5 120.8(5)
F2A C14 C5 113.0(2)
F1B C14 C5 116.3(5)
F1A C14 C5 113.23(19)
F3A C14 C5 109.2(3)
F2B C14 C5 109.1(5)

loop_
_geom_bond_atom_site_label_1
_geom_bond_atom_site_label_2
_geom_bond_distance
Cl1 C11 1.7483(14)
F1A C14 1.323(4)
F2A C14 1.283(4)
F3A C14 1.363(4)
F1B C14 1.284(11)
F2B C14 1.433(13)
F3B C14 1.276(8)
O1 C7 1.2352(16)
N1 C7 1.3504(16)
N1 C8 1.4210(16)
N1 H1 0.823(19)
C1 C6 1.3917(19)
C1 C2 1.3934(19)
C1 C7 1.4977(18)
C2 C3 1.390(2)
C2 H2 0.9500
C3 C4 1.386(2)
C3 H3 0.9500
C4 C5 1.388(2)
C4 H4 0.9500
C5 C6 1.3869(19)
C5 C14 1.492(2)
C6 H6 0.9500
C8 C13 1.3927(18)
C8 C9 1.3954(18)
C9 C10 1.3916(19)
C9 H9 0.9500
C10 C11 1.3849(19)
C10 H10 0.9500
C12 C11 1.3857(19)
C12 C13 1.3919(18)
C12 H12 0.9500
C13 H13 0.9500

loop_
_geom_torsion_atom_site_label_1
_geom_torsion_atom_site_label_2
_geom_torsion_atom_site_label_3
_geom_torsion_atom_site_label_4
_geom_torsion
C6 C1 C2 C3 1.0(2)
C7 C1 C2 C3 178.95(14)
C1 C2 C3 C4 0.3(2)
C2 C3 C4 C5 -0.9(2)
C3 C4 C5 C6 0.2(2)
C3 C4 C5 C14 -177.95(15)
C4 C5 C6 C1 1.0(2)
C14 C5 C6 C1 179.24(13)
C2 C1 C6 C5 -1.6(2)
C7 C1 C6 C5 -179.75(12)
C8 N1 C7 O1 0.3(2)
C8 N1 C7 C1 178.49(12)
C6 C1 C7 O1 31.87(18)
C2 C1 C7 O1 -146.16(14)
C6 C1 C7 N1 -146.40(12)
C2 C1 C7 N1 35.57(19)
C7 N1 C8 C13 -33.6(2)
C7 N1 C8 C9 148.22(13)
C13 C8 C9 C10 1.1(2)
N1 C8 C9 C10 179.32(12)
C8 C9 C10 C11 0.3(2)
C9 C10 C11 C12 -1.2(2)
C9 C10 C11 Cl1 178.00(10)
C13 C12 C11 C10 0.7(2)
C13 C12 C11 Cl1 -178.55(11)
C11 C12 C13 C8 0.8(2)
C9 C8 C13 C12 -1.7(2)
N1 C8 C13 C12 -179.80(12)
C6 C5 C14 F3B 179.8(18)
C4 C5 C14 F3B -2.0(18)
C6 C5 C14 F2A -94.3(5)
C4 C5 C14 F2A 83.9(5)
C6 C5 C14 F1B 43.9(8)
C4 C5 C14 F1B -137.9(8)
C6 C5 C14 F1A 31.3(3)
C4 C5 C14 F1A -150.5(3)
C6 C5 C14 F3A 147.0(2)
C4 C5 C14 F3A -34.8(3)
C6 C5 C14 F2B -65.8(9)
C4 C5 C14 F2B 112.4(9)

_cod_database_fobs_code 2108308
